data_7202227
loop_
_publ_author_name
'Laus, Gerhard'
'Kahlenberg, Volker'
'Wurst, Klaus'
'L\"orting, Thomas'
'Schottenberger, Herwig'

_publ_section_title
;
 Hydrogen bonding in the perhydrate and hydrates of
 1,4-diazabicyclo[2.2.2]octane (DABCO)
;
_journal_issue 11
_journal_name_full CrystEngComm
_journal_page_first 1638
_journal_paper_doi 10.1039/b807303a
_journal_volume 10
_journal_year 2008
_chemical_formula_moiety 'C6 H12 N2, 1.7(H2O2), 0.3(H2O)'
_chemical_formula_sum 'C6 H16 N2 O3.7'
_chemical_formula_weight 176.2
_chemical_name_systematic
;
?
;
_space_group_IT_number 88
_symmetry_cell_setting tetragonal
_symmetry_space_group_name_Hall '-I 4ad'
_symmetry_space_group_name_H-M 'I 41/a :2'
_atom_sites_solution_hydrogens geom
_atom_sites_solution_primary direct
_atom_sites_solution_secondary difmap
_audit_conform_dict_location ftp://ftp.iucr.org/pub/cif_core.dic
_audit_conform_dict_name cif_core.dic
_audit_conform_dict_version 2.3
_audit_creation_date 2005-10-06T16:43:51-00:00
_audit_creation_method 'WinGX routine CIF_UPDATE'
_cell_angle_alpha 90
_cell_angle_beta 90
_cell_angle_gamma 90
_cell_formula_units_Z 8
_cell_length_a 12.0860(17)
_cell_length_b 12.0860(17)
_cell_length_c 12.0361(19)
_cell_measurement_reflns_used 5485
_cell_measurement_temperature 173
_cell_measurement_theta_max 27.23
_cell_measurement_theta_min 2.38
_cell_volume 1758.1(4)
_computing_cell_refinement 'STOE X-AREA'
_computing_data_collection 'STOE X-AREA'
_computing_data_reduction 'STOE X-RED'
_computing_structure_refinement 'SHELXL-97 (Sheldrick, 1997)'
_diffrn_ambient_temperature 173
_diffrn_detector 'image plate (34 cm diameter)'
_diffrn_detector_area_resol_mean 6.67
_diffrn_measured_fraction_theta_full 0.983
_diffrn_measured_fraction_theta_max 0.983
_diffrn_measurement_device '2-circle goniometer'
_diffrn_measurement_device_type 'STOE IPDS 2'
_diffrn_measurement_method 'rotation method'
_diffrn_radiation_monochromator 'plane graphite'
_diffrn_radiation_type 'Mo K\a'
_diffrn_radiation_wavelength 0.71073
_diffrn_reflns_av_R_equivalents 0.0417
_diffrn_reflns_av_unetI/netI 0.0229
_diffrn_reflns_limit_h_max 15
_diffrn_reflns_limit_h_min -15
_diffrn_reflns_limit_k_max 15
_diffrn_reflns_limit_k_min -15
_diffrn_reflns_limit_l_max 14
_diffrn_reflns_limit_l_min -15
_diffrn_reflns_number 6709
_diffrn_reflns_theta_full 26.95
_diffrn_reflns_theta_max 26.96
_diffrn_reflns_theta_min 2.38
_diffrn_source 'sealed X-ray tube, 12 x 0.4 mm long-fine focus'
_exptl_absorpt_coefficient_mu 0.109
_exptl_absorpt_correction_type multi-scan
_exptl_absorpt_process_details
;
SADABS - Bruker Nonius area detector scaling and absorption correction - V2.06
R.H. Blessing, Acta Cryst. (1995) A51 33-38
;
_exptl_crystal_colour colorless
_exptl_crystal_density_diffrn 1.33
_exptl_crystal_density_method 'not measured'
_exptl_crystal_description lath-shaped
_exptl_crystal_F_000 768
_exptl_crystal_size_max 0.310
_exptl_crystal_size_mid 0.160
_exptl_crystal_size_min 0.160
_refine_diff_density_max 0.199
_refine_diff_density_min -0.151
_refine_diff_density_rms 0.042
_refine_ls_extinction_coef 0.055(11)
_refine_ls_extinction_expression Fc^*^=kFc[1+0.001xFc^2^\l^3^/sin(2\q)]^-1/4^
_refine_ls_extinction_method SHELXL
_refine_ls_goodness_of_fit_ref 1.084
_refine_ls_hydrogen_treatment mixed
_refine_ls_matrix_type full
_refine_ls_number_parameters 66
_refine_ls_number_reflns 948
_refine_ls_number_restraints 2
_refine_ls_restrained_S_all 1.1
_refine_ls_R_factor_all 0.0739
_refine_ls_R_factor_gt 0.0563
_refine_ls_shift/su_max 0
_refine_ls_shift/su_mean 0
_refine_ls_structure_factor_coef Fsqd
_refine_ls_weighting_details 'calc w=1/[\s^2^(Fo^2^)+(0.0759P)^2^+1.0460P] where P=(Fo^2^+2Fc^2^)/3'
_refine_ls_weighting_scheme calc
_refine_ls_wR_factor_gt 0.1378
_refine_ls_wR_factor_ref 0.1534
_reflns_number_gt 789
_reflns_number_total 948
_reflns_threshold_expression >2sigma(I)
_cod_data_source_file b807303a.txt
_cod_data_source_block bisperhydrate_CCDC634612
_cod_original_sg_symbol_H-M 'I 41/a'
_cod_original_formula_sum 'C6 H16 N2 O3.70 '
_cod_database_code 7202227

loop_
_symmetry_equiv_pos_as_xyz
'x, y, z'
'-x, -y+1/2, z'
'-y+3/4, x+1/4, z+1/4'
'y+1/4, -x+1/4, z+1/4'
'x+1/2, y+1/2, z+1/2'
'-x+1/2, -y+1, z+1/2'
'-y+5/4, x+3/4, z+3/4'
'y+3/4, -x+3/4, z+3/4'
'-x, -y, -z'
'x, y-1/2, -z'
'y-3/4, -x-1/4, -z-1/4'
'-y-1/4, x-1/4, -z-1/4'
'-x+1/2, -y+1/2, -z+1/2'
'x+1/2, y, -z+1/2'
'y-1/4, -x+1/4, -z+1/4'
'-y+1/4, x+1/4, -z+1/4'

loop_
_atom_site_label
_atom_site_type_symbol
_atom_site_fract_x
_atom_site_fract_y
_atom_site_fract_z
_atom_site_U_iso_or_equiv
_atom_site_adp_type
_atom_site_occupancy
_atom_site_symmetry_multiplicity
_atom_site_calc_flag
_atom_site_refinement_flags
_atom_site_disorder_assembly
_atom_site_disorder_group
O1 O 0.7031(2) -0.0040(2) 0.6244(2) 0.0544(8) Uani 0.851(9) 1 d PD . .
H1 H 0.655(3) 0.054(3) 0.622(4) 0.082(10) Uiso 0.851(9) 1 d PD . .
O2 O 0.7876(2) 0.0556(2) 0.6844(3) 0.0644(10) Uani 0.851(9) 1 d PD . .
H2 H 0.775(4) 0.014(3) 0.746(2) 0.082(10) Uiso 0.851(9) 1 d PD . .
N1 N 0.56373(17) 0.16601(16) 0.61668(16) 0.0425(6) Uani 1 1 d . . .
C1 C 0.5353(3) 0.1974(2) 0.7309(2) 0.0600(8) Uani 1 1 d . . .
H1A H 0.6038 0.2103 0.774 0.072 Uiso 1 1 calc R . .
H1B H 0.4938 0.1365 0.7668 0.072 Uiso 1 1 calc R . .
C2 C 0.4620(2) 0.1411(2) 0.5562(3) 0.0603(8) Uani 1 1 d . . .
H2A H 0.4265 0.0746 0.5885 0.072 Uiso 1 1 calc R . .
H2B H 0.4795 0.1253 0.4775 0.072 Uiso 1 1 calc R . .
C3 C 0.6180(2) 0.2598(3) 0.5633(3) 0.0598(8) Uani 1 1 d . . .
H3A H 0.6421 0.2386 0.4877 0.072 Uiso 1 1 calc R . .
H3B H 0.6844 0.2811 0.6065 0.072 Uiso 1 1 calc R . .
OW O 0.7503(2) 0.0297(3) 0.6311(3) 0.082(7) Uiso 0.149(9) 1 d PR . .

loop_
_atom_site_aniso_label
_atom_site_aniso_U_11
_atom_site_aniso_U_22
_atom_site_aniso_U_33
_atom_site_aniso_U_23
_atom_site_aniso_U_13
_atom_site_aniso_U_12
O1 0.0495(14) 0.0465(12) 0.0674(16) 0.0006(10) 0.0031(10) 0.0054(11)
O2 0.0489(14) 0.0604(15) 0.084(2) 0.0088(13) 0.0040(13) -0.0031(11)
N1 0.0421(10) 0.0396(10) 0.0459(11) 0.0019(8) 0.0025(8) 0.0048(8)
C1 0.0724(19) 0.0601(17) 0.0474(14) 0.0040(13) 0.0010(14) 0.0200(14)
C2 0.0551(16) 0.0466(14) 0.079(2) -0.0150(14) -0.0109(14) -0.0010(12)
C3 0.0469(15) 0.0538(16) 0.079(2) 0.0089(14) 0.0153(14) 0.0023(12)

loop_
_atom_type_symbol
_atom_type_description
_atom_type_scat_dispersion_real
_atom_type_scat_dispersion_imag
_atom_type_scat_source
C C 0.0033 0.0016 'International Tables Vol C Tables 4.2.6.8 and 6.1.1.4'
N N 0.0061 0.0033 'International Tables Vol C Tables 4.2.6.8 and 6.1.1.4'
O O 0.0106 0.006 'International Tables Vol C Tables 4.2.6.8 and 6.1.1.4'
H H 0 0 'International Tables Vol C Tables 4.2.6.8 and 6.1.1.4'

loop_
_geom_angle_atom_site_label_1
_geom_angle_atom_site_label_2
_geom_angle_atom_site_label_3
_geom_angle
_geom_angle_site_symmetry_1
_geom_angle_site_symmetry_3
_geom_angle_publ_flag
O2 O1 H1 95(3) . . ?
O1 O2 H2 90(3) . . ?
C3 N1 C2 108.6(2) . . ?
C3 N1 C1 108.5(2) . . ?
C2 N1 C1 108.8(2) . . ?
N1 C1 C1 110.21(13) . 2_655 ?
N1 C1 H1A 109.6 . . ?
C1 C1 H1A 109.6 2_655 . ?
N1 C1 H1B 109.6 . . ?
C1 C1 H1B 109.6 2_655 . ?
H1A C1 H1B 108.1 . . ?
N1 C2 C3 109.9(2) . 2_655 ?
N1 C2 H2A 109.7 . . ?
C3 C2 H2A 109.7 2_655 . ?
N1 C2 H2B 109.7 . . ?
C3 C2 H2B 109.7 2_655 . ?
H2A C2 H2B 108.2 . . ?
N1 C3 C2 110.3(2) . 2_655 ?
N1 C3 H3A 109.6 . . ?
C2 C3 H3A 109.6 2_655 . ?
N1 C3 H3B 109.6 . . ?
C2 C3 H3B 109.6 2_655 . ?
H3A C3 H3B 108.1 . . ?

loop_
_geom_bond_atom_site_label_1
_geom_bond_atom_site_label_2
_geom_bond_distance
_geom_bond_site_symmetry_2
_geom_bond_publ_flag
O1 O2 1.443(4) . ?
O1 H1 0.912(10) . ?
O2 H2 0.908(10) . ?
N1 C3 1.459(4) . ?
N1 C2 1.460(3) . ?
N1 C1 1.467(3) . ?
C1 C1 1.531(6) 2_655 ?
C1 H1A 0.99 . ?
C1 H1B 0.99 . ?
C2 C3 1.541(4) 2_655 ?
C2 H2A 0.99 . ?
C2 H2B 0.99 . ?
C3 H3A 0.99 . ?
C3 H3B 0.99 . ?
